data_7706160
loop_
_publ_author_name
'Malinowski, Przemys\/law J'
'Zhuravlev, Vadim'
'Jaro\'n, Tomasz'
'Santiso-Quinones, Gustavo'
'Krossing, Ingo'

_publ_section_title
;
 Extending the chemistry of weakly basic ligands: solvates of
 Ag<sup>+</sup> and Cu<sup>+</sup> stabilized by
 [Al{OC(CF<sub>3</sub>)<sub>3</sub>}<sub>4</sub>]<sup>-</sup> anion as
 model examples in the screening of useful weakly interacting solvents.
;
_journal_issue 6
_journal_name_full 'Dalton transactions (Cambridge, England : 2003)'
_journal_page_first 2050
_journal_page_last 2056
_journal_paper_doi 10.1039/d0dt03437a
_journal_volume 50
_journal_year 2021
_chemical_formula_sum 'C22 Al Cl9 Cu F36 N3 O4'
_chemical_formula_weight 1463.82
_space_group_crystal_system monoclinic
_space_group_IT_number 14
_space_group_name_Hall '-P 2yn'
_space_group_name_H-M_alt 'P 1 21/n 1'
_audit_creation_method SHELXL-2014/7
_audit_update_record
;
2020-11-25 deposited with the CCDC.	2020-12-18 downloaded from the CCDC.
;
_cell_angle_alpha 90
_cell_angle_beta 101.111(4)
_cell_angle_gamma 90
_cell_formula_units_Z 4
_cell_length_a 11.2034(5)
_cell_length_b 15.9579(5)
_cell_length_c 26.0862(7)
_cell_measurement_reflns_used 7882
_cell_measurement_temperature 100(2)
_cell_measurement_theta_max 72.7530
_cell_measurement_theta_min 3.4180
_cell_volume 4576.3(3)
_computing_cell_refinement 'CrysAlisPro 1.171.40.55a (Rigaku OD, 2019)'
_computing_data_collection 'CrysAlisPro 1.171.40.55a (Rigaku OD, 2019)'
_computing_data_reduction 'CrysAlisPro 1.171.40.55a (Rigaku OD, 2019)'
_computing_molecular_graphics ShelxLe-1008
_computing_publication_material 'Vesta (Momma, Izumi, 2011)'
_computing_structure_refinement 'SHELXL-2014/7 (Sheldrick, 2014)'
_computing_structure_solution 'SHELXS in SHELXTL Version 2014/3'
_diffrn_ambient_temperature 100(2)
_diffrn_measured_fraction_theta_full 0.994
_diffrn_measured_fraction_theta_max 0.974
_diffrn_measurement_device_type 'SuperNova (Cu) X-ray Source'
_diffrn_radiation_type CuK\a
_diffrn_radiation_wavelength 1.54184
_diffrn_reflns_av_R_equivalents 0.0966
_diffrn_reflns_av_unetI/netI 0.0747
_diffrn_reflns_Laue_measured_fraction_full 0.994
_diffrn_reflns_Laue_measured_fraction_max 0.974
_diffrn_reflns_limit_h_max 13
_diffrn_reflns_limit_h_min -13
_diffrn_reflns_limit_k_max 19
_diffrn_reflns_limit_k_min -19
_diffrn_reflns_limit_l_max 31
_diffrn_reflns_limit_l_min -32
_diffrn_reflns_number 33914
_diffrn_reflns_point_group_measured_fraction_full 0.994
_diffrn_reflns_point_group_measured_fraction_max 0.974
_diffrn_reflns_theta_full 67.684
_diffrn_reflns_theta_max 73.516
_diffrn_reflns_theta_min 3.264
_diffrn_source 'micro-focus sealed X-ray tube'
_exptl_absorpt_coefficient_mu 7.472
_exptl_absorpt_correction_T_max 1.00000
_exptl_absorpt_correction_T_min 0.49383
_exptl_absorpt_correction_type multi-scan
_exptl_absorpt_process_details
;
CrysAlisPro 1.171.38.43 (Rigaku Oxford Diffraction, 2015)
Empirical absorption correction using spherical harmonics,
 implemented in SCALE3 ABSPACK scaling algorithm.
;
_exptl_crystal_colour colorless
_exptl_crystal_density_diffrn 2.125
_exptl_crystal_description block
_exptl_crystal_F_000 2816
_exptl_crystal_size_max 0.200
_exptl_crystal_size_mid 0.090
_exptl_crystal_size_min 0.060
_refine_diff_density_max 0.823
_refine_diff_density_min -0.969
_refine_diff_density_rms 0.133
_refine_ls_extinction_method none
_refine_ls_goodness_of_fit_ref 1.071
_refine_ls_hydrogen_treatment undef
_refine_ls_matrix_type full
_refine_ls_number_parameters 800
_refine_ls_number_reflns 8984
_refine_ls_number_restraints 4402
_refine_ls_restrained_S_all 0.960
_refine_ls_R_factor_all 0.1262
_refine_ls_R_factor_gt 0.0867
_refine_ls_shift/su_max 0.000
_refine_ls_shift/su_mean 0.000
_refine_ls_structure_factor_coef Fsqd
_refine_ls_weighting_details 'w=1/[\s^2^(Fo^2^)+(0.1405P)^2^+3.0621P] where P=(Fo^2^+2Fc^2^)/3'
_refine_ls_weighting_scheme calc
_refine_ls_wR_factor_gt 0.2299
_refine_ls_wR_factor_ref 0.2776
_reflns_Friedel_coverage 0.000
_reflns_number_gt 5452
_reflns_number_total 8984
_reflns_threshold_expression 'I > 2\s(I)'
_cod_data_source_file d0dt03437a2.cif
_cod_data_source_block exp_1719_a
_cod_depositor_comments 'Adding full bibliography for 7706158--7706165.cif.'
_cod_original_sg_symbol_H-M 'P 21/n'
_cod_database_code 7706160
_shelx_shelxl_version_number 2014/7
_shelx_space_group_comment
;
The symmetry employed for this shelxl refinement is uniquely defined
by the following loop, which should always be used as a source of
symmetry information in preference to the above space-group names.
They are only intended as comments.
;
_shelx_estimated_absorpt_t_min 0.316
_shelx_estimated_absorpt_t_max 0.663

loop_
_space_group_symop_operation_xyz
'x, y, z'
'-x+1/2, y+1/2, -z+1/2'
'-x, -y, -z'
'x-1/2, -y-1/2, z-1/2'

loop_
_atom_site_label
_atom_site_type_symbol
_atom_site_fract_x
_atom_site_fract_y
_atom_site_fract_z
_atom_site_U_iso_or_equiv
_atom_site_adp_type
_atom_site_occupancy
_atom_site_site_symmetry_order
_atom_site_calc_flag
_atom_site_refinement_flags_posn
_atom_site_refinement_flags_adp
_atom_site_refinement_flags_occupancy
_atom_site_disorder_assembly
_atom_site_disorder_group
O1_5 O 0.4910(4) 0.6534(3) 0.38818(19) 0.0523(12) Uani 1 1 d D U . A 1
C1_5 C 0.4328(5) 0.5912(4) 0.3574(2) 0.0449(14) Uani 1 1 d D U . A 1
C2_5 C 0.2971(6) 0.6096(5) 0.3353(3) 0.0588(17) Uani 1 1 d D U . A 1
F1_5 F 0.2477(4) 0.6500(3) 0.37130(18) 0.0639(11) Uani 1 1 d D U . A 1
F2_5 F 0.2326(4) 0.5412(3) 0.32246(19) 0.0726(13) Uani 1 1 d D U . A 1
F3_5 F 0.2873(5) 0.6620(4) 0.29535(19) 0.0858(16) Uani 1 1 d D U . A 1
C3_5 C 0.4995(7) 0.5750(5) 0.3118(3) 0.0667(19) Uani 1 1 d D U . A 1
F4_5 F 0.6080(4) 0.5389(3) 0.3290(2) 0.0749(14) Uani 1 1 d D U . A 1
F5_5 F 0.5223(5) 0.6476(4) 0.28994(19) 0.0874(15) Uani 1 1 d D U . A 1
F6_5 F 0.4357(5) 0.5259(4) 0.2762(2) 0.102(2) Uani 1 1 d D U . A 1
C4_5 C 0.4422(7) 0.5139(5) 0.3928(3) 0.0660(19) Uani 1 1 d D U . A 1
F7_5 F 0.5535(4) 0.5049(3) 0.4216(2) 0.0854(16) Uani 1 1 d D U . A 1
F8_5 F 0.4203(5) 0.4416(3) 0.3658(3) 0.0949(17) Uani 1 1 d D U . A 1
F9_5 F 0.3627(5) 0.5182(4) 0.4249(2) 0.0850(15) Uani 1 1 d D U . A 1
O1_4 O 0.4712(5) 0.8205(3) 0.35913(16) 0.0522(12) Uani 1 1 d D U . . .
C1_4 C 0.4267(5) 0.8935(4) 0.3374(2) 0.0440(14) Uani 1 1 d D U . . .
C2_4 C 0.4473(7) 0.9660(4) 0.3781(3) 0.0611(17) Uani 1 1 d D U . . .
F1_4 F 0.3678(4) 0.9628(3) 0.40992(18) 0.0690(12) Uani 1 1 d D U . . .
F2_4 F 0.4379(5) 1.0408(3) 0.3559(2) 0.0807(15) Uani 1 1 d D U . . .
F3_4 F 0.5601(4) 0.9605(3) 0.40718(19) 0.0762(14) Uani 1 1 d D U . . .
C3_4 C 0.4924(7) 0.9127(5) 0.2922(3) 0.0659(19) Uani 1 1 d D U . . .
F4_4 F 0.5024(5) 0.8452(4) 0.26354(18) 0.0869(16) Uani 1 1 d D U . . .
F5_4 F 0.6047(4) 0.9415(3) 0.30886(19) 0.0741(14) Uani 1 1 d D U . . .
F6_4 F 0.4321(5) 0.9712(4) 0.26007(19) 0.0907(17) Uani 1 1 d D U . . .
C4_4 C 0.2884(6) 0.8847(5) 0.3170(2) 0.0594(17) Uani 1 1 d D U . . .
F7_4 F 0.2656(5) 0.8436(4) 0.27109(17) 0.0854(16) Uani 1 1 d D U . . .
F8_4 F 0.2319(4) 0.9589(3) 0.30828(19) 0.0758(14) Uani 1 1 d D U . . .
F9_4 F 0.2356(4) 0.8427(3) 0.35002(17) 0.0636(11) Uani 1 1 d D U . . .
O1_3 O 0.6415(4) 0.7673(3) 0.44929(16) 0.0453(11) Uani 1 1 d D U . . .
C1_3 C 0.7635(5) 0.7605(4) 0.4540(2) 0.0415(13) Uani 1 1 d D U . . .
C2_3 C 0.8233(6) 0.8293(4) 0.4917(2) 0.0557(16) Uani 1 1 d D U . . .
F1_3 F 0.7685(5) 0.9027(3) 0.4822(2) 0.0834(15) Uani 1 1 d D U . . .
F2_3 F 0.9403(4) 0.8422(3) 0.49033(17) 0.0663(12) Uani 1 1 d D U . . .
F3_3 F 0.8180(5) 0.8101(3) 0.54144(15) 0.0770(14) Uani 1 1 d D U . . .
C3_3 C 0.8079(6) 0.6740(4) 0.4769(3) 0.0584(17) Uani 1 1 d D U . . .
F4_3 F 0.7861(5) 0.6153(3) 0.4400(2) 0.0841(15) Uani 1 1 d D U . . .
F5_3 F 0.7514(4) 0.6526(3) 0.51537(19) 0.0732(13) Uani 1 1 d D U . . .
F6_3 F 0.9282(4) 0.6725(3) 0.49675(18) 0.0662(12) Uani 1 1 d D U . . .
C4_3 C 0.8017(6) 0.7713(5) 0.4008(2) 0.0597(17) Uani 1 1 d D U . . .
F7_3 F 0.7296(4) 0.7303(4) 0.36342(16) 0.0757(14) Uani 1 1 d D U . . .
F8_3 F 0.9167(4) 0.7477(3) 0.40116(17) 0.0706(14) Uani 1 1 d D U . . .
F9_3 F 0.7954(4) 0.8528(3) 0.38640(19) 0.0817(15) Uani 1 1 d D U . . .
O1_2 O 0.397(3) 0.773(2) 0.4523(7) 0.0445(11) Uani 0.433(7) 1 d D U P A 2
C1_2 C 0.3720(11) 0.7655(7) 0.5003(5) 0.0391(12) Uani 0.433(7) 1 d D U P A 2
C2_2 C 0.4543(11) 0.8212(8) 0.5404(4) 0.050(3) Uani 0.433(7) 1 d D U P A 2
F1_2 F 0.5646(11) 0.7877(8) 0.5560(6) 0.054(3) Uani 0.433(7) 1 d D U P A 2
F2_2 F 0.4081(13) 0.8356(8) 0.5834(3) 0.047(3) Uani 0.433(7) 1 d D U P A 2
F3_2 F 0.4744(17) 0.8971(10) 0.5223(7) 0.051(4) Uani 0.433(7) 1 d D U P A 2
C3_2 C 0.2383(11) 0.7911(8) 0.4978(5) 0.045(3) Uani 0.433(7) 1 d D U P A 2
F4_2 F 0.1641(19) 0.7569(12) 0.4561(6) 0.056(4) Uani 0.433(7) 1 d D U P A 2
F5_2 F 0.2272(11) 0.8743(6) 0.4955(4) 0.058(3) Uani 0.433(7) 1 d D U P A 2
F6_2 F 0.197(2) 0.7655(15) 0.5402(7) 0.046(4) Uani 0.433(7) 1 d D U P A 2
C4_2 C 0.3869(11) 0.6730(7) 0.5199(4) 0.045(3) Uani 0.433(7) 1 d D U P A 2
F7_2 F 0.2930(10) 0.6269(7) 0.4955(4) 0.054(3) Uani 0.433(7) 1 d D U P A 2
F8_2 F 0.3899(18) 0.6659(10) 0.5706(4) 0.053(4) Uani 0.433(7) 1 d D U P A 2
F9_2 F 0.4860(16) 0.6437(12) 0.5051(7) 0.048(4) Uani 0.433(7) 1 d D U P A 2
O1_1 O 0.398(2) 0.7737(16) 0.4508(6) 0.0445(11) Uani 0.567(7) 1 d D U P A 1
C1_1 C 0.3716(9) 0.7727(6) 0.4988(4) 0.0391(12) Uani 0.567(7) 1 d D U P A 1
C2_1 C 0.2386(9) 0.7427(6) 0.4940(4) 0.048(2) Uani 0.567(7) 1 d D U P A 1
F1_1 F 0.1686(15) 0.7777(9) 0.4516(6) 0.058(3) Uani 0.567(7) 1 d D U P A 1
F2_1 F 0.187(2) 0.7616(13) 0.5347(7) 0.056(4) Uani 0.567(7) 1 d D U P A 1
F3_1 F 0.2333(9) 0.6598(5) 0.4890(4) 0.064(2) Uani 0.567(7) 1 d D U P A 1
C3_1 C 0.4557(9) 0.7153(7) 0.5374(4) 0.049(2) Uani 0.567(7) 1 d D U P A 1
F4_1 F 0.5635(8) 0.7520(6) 0.5563(4) 0.052(2) Uani 0.567(7) 1 d D U P A 1
F5_1 F 0.4858(14) 0.6446(9) 0.5169(6) 0.055(3) Uani 0.567(7) 1 d D U P A 1
F6_1 F 0.4082(14) 0.6928(8) 0.5787(4) 0.060(3) Uani 0.567(7) 1 d D U P A 1
C4_1 C 0.3812(10) 0.8623(6) 0.5211(4) 0.055(3) Uani 0.567(7) 1 d D U P A 1
F7_1 F 0.4829(13) 0.8980(9) 0.5116(6) 0.066(4) Uani 0.567(7) 1 d D U P A 1
F8_1 F 0.3809(11) 0.8643(7) 0.5723(4) 0.063(3) Uani 0.567(7) 1 d D U P A 1
F9_1 F 0.2878(8) 0.9102(6) 0.5000(4) 0.072(3) Uani 0.567(7) 1 d D U P A 1
Cl1 Cl 0.42959(18) 1.02691(12) 0.06422(8) 0.0621(5) Uani 1 1 d . . . . .
C1 C 0.4370(7) 0.9002(4) 0.1291(2) 0.0448(15) Uani 1 1 d . . . . .
N1 N 0.3774(6) 0.8493(4) 0.1413(2) 0.0492(14) Uani 1 1 d . . . . .
Al1 Al 0.49997(15) 0.75321(10) 0.41127(6) 0.0273(4) Uani 1 1 d . . . . .
C3 C 0.0518(7) 0.7466(4) 0.1993(2) 0.0436(15) Uani 1 1 d . . . . .
N3 N 0.3892(6) 0.6532(4) 0.1559(2) 0.0521(15) Uani 1 1 d . . . . .
Cl3 Cl 0.63482(17) 0.91503(12) 0.08949(7) 0.0556(5) Uani 1 1 d . . . . .
N2 N 0.1399(6) 0.7479(3) 0.1823(2) 0.0458(14) Uani 1 1 d . . . . .
Cl2 Cl 0.5781(2) 1.02649(14) 0.16823(8) 0.0719(6) Uani 1 1 d . . . . .
C2 C 0.5173(6) 0.9656(4) 0.1132(3) 0.0458(15) Uani 1 1 d . . . . .
C4 C -0.0581(7) 0.7451(4) 0.2214(3) 0.0502(17) Uani 1 1 d . . . . .
Cl4 Cl -0.1483(2) 0.83244(17) 0.19728(9) 0.0826(7) Uani 1 1 d . . . . .
C5 C 0.4493(7) 0.6003(4) 0.1463(3) 0.0467(16) Uani 1 1 d . . . . .
Cl5 Cl -0.1369(2) 0.65164(16) 0.20344(10) 0.0825(7) Uani 1 1 d . . . . .
Cl6 Cl -0.01643(19) 0.75080(13) 0.28958(6) 0.0622(5) Uani 1 1 d . . . . .
C6 C 0.5254(7) 0.5311(4) 0.1325(3) 0.0483(16) Uani 1 1 d . . . . .
Cl8 Cl 0.5968(2) 0.48184(15) 0.19019(8) 0.0782(7) Uani 1 1 d . . . . .
Cl9 Cl 0.63562(19) 0.57518(14) 0.10030(7) 0.0646(5) Uani 1 1 d . . . . .
Cu1 Cu 0.29165(10) 0.75249(6) 0.16019(4) 0.0451(3) Uani 1 1 d . . . . .
Cl7 Cl 0.4336(2) 0.46262(15) 0.09044(11) 0.0821(8) Uani 1 1 d . . . . .

loop_
_atom_site_aniso_label
_atom_site_aniso_U_11
_atom_site_aniso_U_22
_atom_site_aniso_U_33
_atom_site_aniso_U_23
_atom_site_aniso_U_13
_atom_site_aniso_U_12
O1_5 0.062(3) 0.043(3) 0.056(3) -0.017(2) 0.020(2) -0.004(2)
C1_5 0.061(3) 0.031(3) 0.041(3) -0.018(2) 0.007(2) -0.003(2)
C2_5 0.058(4) 0.070(4) 0.044(3) -0.008(3) 0.002(3) 0.004(3)
F1_5 0.066(3) 0.057(3) 0.070(3) -0.008(2) 0.017(2) 0.007(2)
F2_5 0.061(3) 0.084(3) 0.069(3) -0.028(2) 0.001(2) -0.009(2)
F3_5 0.091(4) 0.103(4) 0.059(3) 0.020(3) 0.004(3) 0.010(3)
C3_5 0.068(4) 0.082(5) 0.050(3) -0.024(3) 0.013(3) 0.000(3)
F4_5 0.067(3) 0.077(3) 0.080(3) -0.042(3) 0.014(2) 0.002(2)
F5_5 0.093(4) 0.115(4) 0.057(3) 0.002(3) 0.022(3) -0.003(3)
F6_5 0.085(3) 0.148(5) 0.073(3) -0.077(3) 0.015(3) -0.022(3)
C4_5 0.061(4) 0.057(4) 0.075(4) 0.009(3) 0.001(3) -0.006(3)
F7_5 0.074(3) 0.076(3) 0.096(4) 0.021(3) -0.010(3) -0.002(2)
F8_5 0.089(4) 0.045(3) 0.144(5) -0.004(3) 0.007(3) -0.004(2)
F9_5 0.079(3) 0.097(4) 0.077(3) 0.026(3) 0.009(3) -0.015(3)
O1_4 0.076(3) 0.048(3) 0.033(2) 0.0139(19) 0.010(2) 0.010(2)
C1_4 0.061(3) 0.038(3) 0.028(2) 0.010(2) -0.004(2) -0.003(2)
C2_4 0.073(4) 0.048(4) 0.056(4) -0.004(3) -0.002(3) -0.003(3)
F1_4 0.088(3) 0.057(3) 0.060(3) -0.013(2) 0.009(2) 0.004(2)
F2_4 0.094(4) 0.050(3) 0.093(4) 0.011(2) 0.004(3) -0.006(2)
F3_4 0.077(3) 0.071(3) 0.069(3) -0.016(2) -0.015(2) -0.001(2)
C3_4 0.081(4) 0.076(4) 0.040(3) 0.024(3) 0.008(3) 0.001(3)
F4_4 0.123(4) 0.098(4) 0.045(2) 0.005(2) 0.030(3) 0.002(3)
F5_4 0.070(3) 0.078(3) 0.074(3) 0.037(2) 0.012(2) 0.003(2)
F6_4 0.096(4) 0.113(4) 0.061(3) 0.056(3) 0.009(3) 0.013(3)
C4_4 0.062(4) 0.073(4) 0.036(3) 0.004(3) -0.009(3) -0.007(3)
F7_4 0.092(4) 0.112(4) 0.044(2) -0.009(2) -0.005(2) -0.020(3)
F8_4 0.072(3) 0.086(3) 0.062(3) 0.021(2) -0.006(2) 0.010(2)
F9_4 0.068(3) 0.062(3) 0.057(2) 0.008(2) 0.003(2) -0.010(2)
O1_3 0.041(2) 0.068(3) 0.0263(19) -0.0005(19) 0.0033(18) 0.003(2)
C1_3 0.040(3) 0.055(3) 0.028(2) -0.002(2) 0.002(2) -0.004(2)
C2_3 0.055(3) 0.068(4) 0.042(3) -0.006(3) 0.001(3) 0.000(3)
F1_3 0.088(3) 0.065(3) 0.088(4) -0.013(3) -0.006(3) 0.006(2)
F2_3 0.064(2) 0.071(3) 0.059(3) -0.014(2) 0.000(2) -0.009(2)
F3_3 0.090(3) 0.104(4) 0.0328(19) -0.015(2) 0.002(2) -0.007(3)
C3_3 0.059(4) 0.054(4) 0.060(4) 0.006(3) 0.007(3) 0.005(3)
F4_3 0.084(3) 0.069(3) 0.098(4) -0.024(3) 0.012(3) 0.005(3)
F5_3 0.079(3) 0.071(3) 0.070(3) 0.028(2) 0.018(2) 0.009(2)
F6_3 0.057(2) 0.073(3) 0.065(3) 0.005(2) 0.003(2) 0.012(2)
C4_3 0.051(3) 0.096(5) 0.031(3) 0.003(3) 0.006(3) -0.007(3)
F7_3 0.063(3) 0.131(4) 0.034(2) -0.018(2) 0.0100(19) -0.018(3)
F8_3 0.050(2) 0.122(4) 0.042(2) -0.005(2) 0.0122(19) -0.004(2)
F9_3 0.080(3) 0.104(4) 0.060(3) 0.026(3) 0.010(2) -0.008(3)
O1_2 0.050(2) 0.060(3) 0.0230(18) 0.0027(18) 0.0055(18) 0.005(2)
C1_2 0.049(3) 0.046(3) 0.023(2) 0.0011(19) 0.0082(19) 0.003(2)
C2_2 0.069(6) 0.054(6) 0.026(4) -0.001(4) 0.007(4) -0.007(4)
F1_2 0.064(5) 0.062(8) 0.031(5) -0.002(6) 0.000(4) -0.013(4)
F2_2 0.083(7) 0.044(7) 0.012(3) -0.005(3) 0.008(4) -0.005(5)
F3_2 0.086(9) 0.053(6) 0.016(4) -0.009(3) 0.013(5) -0.018(5)
C3_2 0.054(5) 0.050(6) 0.033(5) 0.007(4) 0.010(4) 0.009(4)
F4_2 0.052(6) 0.087(10) 0.029(5) 0.005(5) 0.007(4) 0.001(6)
F5_2 0.071(7) 0.051(5) 0.056(5) 0.012(4) 0.023(5) 0.015(4)
F6_2 0.050(8) 0.058(9) 0.032(5) 0.008(5) 0.014(5) 0.011(6)
C4_2 0.064(6) 0.046(5) 0.027(5) 0.000(4) 0.013(4) 0.005(4)
F7_2 0.071(6) 0.043(5) 0.050(5) -0.002(4) 0.015(4) -0.006(4)
F8_2 0.090(9) 0.043(8) 0.029(4) 0.006(4) 0.017(5) 0.014(6)
F9_2 0.069(6) 0.054(7) 0.019(6) 0.008(4) 0.008(4) 0.016(5)
O1_1 0.050(2) 0.060(3) 0.0230(18) 0.0027(18) 0.0055(18) 0.005(2)
C1_1 0.049(3) 0.046(3) 0.023(2) 0.0011(19) 0.0082(19) 0.003(2)
C2_1 0.053(5) 0.052(5) 0.040(5) -0.010(4) 0.010(4) -0.003(4)
F1_1 0.051(5) 0.073(7) 0.047(5) 0.004(4) 0.004(4) -0.004(4)
F2_1 0.063(8) 0.064(8) 0.048(6) -0.014(5) 0.025(6) -0.010(5)
F3_1 0.079(6) 0.052(4) 0.065(5) -0.017(4) 0.020(5) -0.016(4)
C3_1 0.059(5) 0.051(5) 0.033(4) 0.004(3) 0.004(3) 0.004(4)
F4_1 0.058(4) 0.073(7) 0.023(3) 0.006(5) 0.000(3) 0.000(4)
F5_1 0.079(6) 0.050(5) 0.037(7) 0.012(4) 0.018(5) 0.010(4)
F6_1 0.086(6) 0.064(8) 0.034(4) 0.012(4) 0.019(4) 0.004(5)
C4_1 0.066(6) 0.052(5) 0.053(5) -0.002(4) 0.024(4) 0.000(4)
F7_1 0.076(6) 0.060(6) 0.067(10) -0.002(5) 0.026(5) -0.009(4)
F8_1 0.088(7) 0.048(6) 0.057(5) -0.008(4) 0.024(5) -0.002(5)
F9_1 0.078(5) 0.053(5) 0.090(6) 0.015(4) 0.030(4) 0.011(4)
Cl1 0.0622(11) 0.0535(11) 0.0720(12) 0.0235(9) 0.0165(10) 0.0085(8)
C1 0.067(4) 0.035(4) 0.033(3) 0.002(3) 0.009(3) 0.010(3)
N1 0.066(4) 0.041(3) 0.039(3) 0.003(2) 0.004(3) 0.005(3)
Al1 0.0357(9) 0.0268(9) 0.0176(6) 0.0012(6) 0.0007(6) -0.0013(6)
C3 0.056(4) 0.045(4) 0.026(3) -0.003(2) 0.001(3) -0.001(3)
N3 0.072(4) 0.046(4) 0.036(3) 0.008(3) 0.006(3) 0.001(3)
Cl3 0.0603(10) 0.0607(11) 0.0467(9) 0.0018(8) 0.0129(8) 0.0140(8)
N2 0.061(4) 0.046(3) 0.026(2) -0.001(2) -0.002(3) 0.000(3)
Cl2 0.0939(15) 0.0698(14) 0.0578(11) -0.0229(10) 0.0288(11) -0.0270(11)
C2 0.055(4) 0.045(4) 0.041(3) 0.004(3) 0.018(3) 0.004(3)
C4 0.065(5) 0.051(4) 0.032(3) -0.007(3) 0.004(3) -0.003(3)
Cl4 0.0931(16) 0.0909(17) 0.0673(13) 0.0314(12) 0.0243(12) 0.0406(13)
C5 0.059(4) 0.040(4) 0.042(3) 0.007(3) 0.011(3) -0.001(3)
Cl5 0.0902(15) 0.0803(16) 0.0832(15) -0.0398(12) 0.0320(13) -0.0317(12)
Cl6 0.0693(12) 0.0868(15) 0.0291(7) -0.0008(8) 0.0062(8) -0.0047(9)
C6 0.064(4) 0.047(4) 0.037(3) 0.004(3) 0.017(3) -0.003(3)
Cl8 0.1092(17) 0.0755(15) 0.0579(11) 0.0227(10) 0.0359(12) 0.0414(13)
Cl9 0.0715(12) 0.0752(14) 0.0514(10) 0.0020(9) 0.0224(9) -0.0158(10)
Cu1 0.0657(7) 0.0401(6) 0.0291(4) 0.0002(4) 0.0082(4) -0.0009(4)
Cl7 0.0688(13) 0.0702(15) 0.1083(19) -0.0432(13) 0.0200(13) -0.0130(10)

loop_
_atom_type_symbol
_atom_type_description
_atom_type_scat_dispersion_real
_atom_type_scat_dispersion_imag
_atom_type_scat_source
C C 0.0181 0.0091 'International Tables Vol C Tables 4.2.6.8 and 6.1.1.4'
N N 0.0311 0.0180 'International Tables Vol C Tables 4.2.6.8 and 6.1.1.4'
O O 0.0492 0.0322 'International Tables Vol C Tables 4.2.6.8 and 6.1.1.4'
F F 0.0727 0.0534 'International Tables Vol C Tables 4.2.6.8 and 6.1.1.4'
Al Al 0.2130 0.2455 'International Tables Vol C Tables 4.2.6.8 and 6.1.1.4'
Cu Cu -1.9646 0.5888 'International Tables Vol C Tables 4.2.6.8 and 6.1.1.4'
Cl Cl 0.3639 0.7018 'International Tables Vol C Tables 4.2.6.8 and 6.1.1.4'

loop_
_geom_angle_atom_site_label_1
_geom_angle_atom_site_label_2
_geom_angle_atom_site_label_3
_geom_angle
_geom_angle_site_symmetry_1
_geom_angle_site_symmetry_3
_geom_angle_publ_flag
C1_5 O1_5 Al1 151.9(5) . . ?
O1_5 C1_5 C4_5 105.2(5) . . ?
O1_5 C1_5 C3_5 109.2(5) . . ?
C4_5 C1_5 C3_5 110.1(5) . . ?
O1_5 C1_5 C2_5 113.9(5) . . ?
C4_5 C1_5 C2_5 109.0(5) . . ?
C3_5 C1_5 C2_5 109.4(5) . . ?
F2_5 C2_5 F3_5 111.5(6) . . ?
F2_5 C2_5 F1_5 107.2(6) . . ?
F3_5 C2_5 F1_5 105.3(6) . . ?
F2_5 C2_5 C1_5 112.9(6) . . ?
F3_5 C2_5 C1_5 109.8(6) . . ?
F1_5 C2_5 C1_5 109.8(5) . . ?
F6_5 C3_5 F5_5 109.7(7) . . ?
F6_5 C3_5 F4_5 108.3(6) . . ?
F5_5 C3_5 F4_5 106.2(6) . . ?
F6_5 C3_5 C1_5 111.5(6) . . ?
F5_5 C3_5 C1_5 110.2(6) . . ?
F4_5 C3_5 C1_5 110.8(6) . . ?
F7_5 C4_5 F9_5 108.5(6) . . ?
F7_5 C4_5 F8_5 105.0(6) . . ?
F9_5 C4_5 F8_5 107.2(6) . . ?
F7_5 C4_5 C1_5 111.9(6) . . ?
F9_5 C4_5 C1_5 111.1(6) . . ?
F8_5 C4_5 C1_5 112.9(6) . . ?
C1_4 O1_4 Al1 150.7(4) . . ?
O1_4 C1_4 C3_4 107.6(5) . . ?
O1_4 C1_4 C4_4 109.4(5) . . ?
C3_4 C1_4 C4_4 110.5(5) . . ?
O1_4 C1_4 C2_4 111.2(5) . . ?
C3_4 C1_4 C2_4 110.2(5) . . ?
C4_4 C1_4 C2_4 108.0(5) . . ?
F2_4 C2_4 F1_4 107.5(6) . . ?
F2_4 C2_4 F3_4 107.0(6) . . ?
F1_4 C2_4 F3_4 108.4(6) . . ?
F2_4 C2_4 C1_4 112.5(6) . . ?
F1_4 C2_4 C1_4 111.5(6) . . ?
F3_4 C2_4 C1_4 109.6(5) . . ?
F4_4 C3_4 F5_4 106.6(6) . . ?
F4_4 C3_4 F6_4 107.3(6) . . ?
F5_4 C3_4 F6_4 107.0(6) . . ?
F4_4 C3_4 C1_4 112.0(6) . . ?
F5_4 C3_4 C1_4 112.4(5) . . ?
F6_4 C3_4 C1_4 111.1(6) . . ?
F9_4 C4_4 F8_4 107.7(6) . . ?
F9_4 C4_4 F7_4 107.5(6) . . ?
F8_4 C4_4 F7_4 106.1(5) . . ?
F9_4 C4_4 C1_4 111.6(5) . . ?
F8_4 C4_4 C1_4 112.8(6) . . ?
F7_4 C4_4 C1_4 110.9(6) . . ?
C1_3 O1_3 Al1 147.9(4) . . ?
O1_3 C1_3 C4_3 111.2(5) . . ?
O1_3 C1_3 C2_3 108.0(5) . . ?
C4_3 C1_3 C2_3 109.5(5) . . ?
O1_3 C1_3 C3_3 110.5(5) . . ?
C4_3 C1_3 C3_3 108.9(5) . . ?
C2_3 C1_3 C3_3 108.7(5) . . ?
F1_3 C2_3 F2_3 106.2(6) . . ?
F1_3 C2_3 F3_3 106.2(6) . . ?
F2_3 C2_3 F3_3 106.7(5) . . ?
F1_3 C2_3 C1_3 112.5(5) . . ?
F2_3 C2_3 C1_3 113.7(5) . . ?
F3_3 C2_3 C1_3 111.1(6) . . ?
F5_3 C3_3 F4_3 108.5(6) . . ?
F5_3 C3_3 F6_3 107.0(6) . . ?
F4_3 C3_3 F6_3 107.1(6) . . ?
F5_3 C3_3 C1_3 110.9(5) . . ?
F4_3 C3_3 C1_3 110.3(6) . . ?
F6_3 C3_3 C1_3 112.8(6) . . ?
F7_3 C4_3 F8_3 108.5(6) . . ?
F7_3 C4_3 F9_3 106.3(6) . . ?
F8_3 C4_3 F9_3 105.7(6) . . ?
F7_3 C4_3 C1_3 112.0(5) . . ?
F8_3 C4_3 C1_3 113.4(5) . . ?
F9_3 C4_3 C1_3 110.5(6) . . ?
C1_2 O1_2 Al1 147(2) . . ?
O1_2 C1_2 C2_2 112.0(16) . . ?
O1_2 C1_2 C3_2 108.2(15) . . ?
C2_2 C1_2 C3_2 109.0(10) . . ?
O1_2 C1_2 C4_2 111.5(16) . . ?
C2_2 C1_2 C4_2 108.1(9) . . ?
C3_2 C1_2 C4_2 107.8(9) . . ?
F3_2 C2_2 F1_2 105.2(13) . . ?
F3_2 C2_2 F2_2 105.0(11) . . ?
F1_2 C2_2 F2_2 107.3(12) . . ?
F3_2 C2_2 C1_2 113.8(11) . . ?
F1_2 C2_2 C1_2 112.0(10) . . ?
F2_2 C2_2 C1_2 112.9(10) . . ?
F5_2 C3_2 F6_2 107.2(13) . . ?
F5_2 C3_2 F4_2 109.3(12) . . ?
F6_2 C3_2 F4_2 106.5(15) . . ?
F5_2 C3_2 C1_2 110.3(10) . . ?
F6_2 C3_2 C1_2 111.8(13) . . ?
F4_2 C3_2 C1_2 111.6(13) . . ?
F8_2 C4_2 F9_2 113.5(13) . . ?
F8_2 C4_2 F7_2 107.2(11) . . ?
F9_2 C4_2 F7_2 107.0(12) . . ?
F8_2 C4_2 C1_2 113.0(11) . . ?
F9_2 C4_2 C1_2 106.3(12) . . ?
F7_2 C4_2 C1_2 109.7(10) . . ?
C1_1 O1_1 Al1 148.5(18) . . ?
O1_1 C1_1 C4_1 109.2(13) . . ?
O1_1 C1_1 C3_1 113.6(13) . . ?
C4_1 C1_1 C3_1 108.4(8) . . ?
O1_1 C1_1 C2_1 108.0(12) . . ?
C4_1 C1_1 C2_1 108.3(8) . . ?
C3_1 C1_1 C2_1 109.1(8) . . ?
F3_1 C2_1 F2_1 106.5(12) . . ?
F3_1 C2_1 F1_1 108.9(10) . . ?
F2_1 C2_1 F1_1 106.6(13) . . ?
F3_1 C2_1 C1_1 109.8(9) . . ?
F2_1 C2_1 C1_1 115.0(12) . . ?
F1_1 C2_1 C1_1 109.7(10) . . ?
F5_1 C3_1 F6_1 105.6(10) . . ?
F5_1 C3_1 F4_1 103.8(11) . . ?
F6_1 C3_1 F4_1 106.8(10) . . ?
F5_1 C3_1 C1_1 114.6(10) . . ?
F6_1 C3_1 C1_1 113.4(10) . . ?
F4_1 C3_1 C1_1 111.9(9) . . ?
F9_1 C4_1 F7_1 108.1(11) . . ?
F9_1 C4_1 F8_1 104.2(9) . . ?
F7_1 C4_1 F8_1 109.9(11) . . ?
F9_1 C4_1 C1_1 112.8(9) . . ?
F7_1 C4_1 C1_1 109.1(10) . . ?
F8_1 C4_1 C1_1 112.7(9) . . ?
N1 C1 C2 178.8(7) . . ?
C1 N1 Cu1 172.5(6) . . ?
O1_5 Al1 O1_1 113.0(9) . . ?
O1_5 Al1 O1_4 108.5(2) . . ?
O1_1 Al1 O1_4 108.2(8) . . ?
O1_5 Al1 O1_3 108.2(2) . . ?
O1_1 Al1 O1_3 106.1(8) . . ?
O1_4 Al1 O1_3 112.9(2) . . ?
O1_4 Al1 O1_2 108.9(10) . . ?
O1_3 Al1 O1_2 105.5(10) . . ?
N2 C3 C4 179.2(7) . . ?
C5 N3 Cu1 169.4(6) . . ?
C3 N2 Cu1 175.1(5) . . ?
C1 C2 Cl1 108.1(5) . . ?
C1 C2 Cl3 108.1(5) . . ?
Cl1 C2 Cl3 110.7(3) . . ?
C1 C2 Cl2 108.6(4) . . ?
Cl1 C2 Cl2 111.1(4) . . ?
Cl3 C2 Cl2 110.1(4) . . ?
C3 C4 Cl5 109.2(5) . . ?
C3 C4 Cl6 108.7(5) . . ?
Cl5 C4 Cl6 109.7(4) . . ?
C3 C4 Cl4 108.4(5) . . ?
Cl5 C4 Cl4 110.7(4) . . ?
Cl6 C4 Cl4 110.0(4) . . ?
N3 C5 C6 178.5(8) . . ?
C5 C6 Cl7 108.9(5) . . ?
C5 C6 Cl8 108.4(5) . . ?
Cl7 C6 Cl8 112.2(4) . . ?
C5 C6 Cl9 107.8(5) . . ?
Cl7 C6 Cl9 109.4(4) . . ?
Cl8 C6 Cl9 110.0(4) . . ?
N2 Cu1 N1 128.7(2) . . ?
N2 Cu1 N3 122.3(2) . . ?
N1 Cu1 N3 109.0(3) . . ?

loop_
_geom_bond_atom_site_label_1
_geom_bond_atom_site_label_2
_geom_bond_distance
_geom_bond_site_symmetry_2
_geom_bond_publ_flag
O1_5 C1_5 1.362(7) . ?
O1_5 Al1 1.698(5) . ?
C1_5 C4_5 1.533(8) . ?
C1_5 C3_5 1.543(8) . ?
C1_5 C2_5 1.547(8) . ?
C2_5 F2_5 1.316(7) . ?
C2_5 F3_5 1.324(8) . ?
C2_5 F1_5 1.344(7) . ?
C3_5 F6_5 1.316(7) . ?
C3_5 F5_5 1.337(8) . ?
C3_5 F4_5 1.342(8) . ?
C4_5 F7_5 1.334(8) . ?
C4_5 F9_5 1.335(8) . ?
C4_5 F8_5 1.348(8) . ?
O1_4 C1_4 1.348(7) . ?
O1_4 Al1 1.714(4) . ?
C1_4 C3_4 1.536(8) . ?
C1_4 C4_4 1.544(8) . ?
C1_4 C2_4 1.557(8) . ?
C2_4 F2_4 1.323(7) . ?
C2_4 F1_4 1.330(8) . ?
C2_4 F3_4 1.345(8) . ?
C3_4 F4_4 1.330(8) . ?
C3_4 F5_4 1.332(8) . ?
C3_4 F6_4 1.346(7) . ?
C4_4 F9_4 1.318(7) . ?
C4_4 F8_4 1.341(8) . ?
C4_4 F7_4 1.347(7) . ?
O1_3 C1_3 1.353(7) . ?
O1_3 Al1 1.715(4) . ?
C1_3 C4_3 1.538(7) . ?
C1_3 C2_3 1.539(8) . ?
C1_3 C3_3 1.547(8) . ?
C2_3 F1_3 1.324(8) . ?
C2_3 F2_3 1.335(7) . ?
C2_3 F3_3 1.345(7) . ?
C3_3 F5_3 1.330(7) . ?
C3_3 F4_3 1.332(8) . ?
C3_3 F6_3 1.348(7) . ?
C4_3 F7_3 1.315(7) . ?
C4_3 F8_3 1.341(7) . ?
C4_3 F9_3 1.351(8) . ?
O1_2 C1_2 1.341(12) . ?
O1_2 Al1 1.75(2) . ?
C1_2 C2_2 1.538(11) . ?
C1_2 C3_2 1.542(12) . ?
C1_2 C4_2 1.562(12) . ?
C2_2 F3_2 1.335(12) . ?
C2_2 F1_2 1.336(12) . ?
C2_2 F2_2 1.343(11) . ?
C3_2 F5_2 1.334(11) . ?
C3_2 F6_2 1.343(12) . ?
C3_2 F4_2 1.350(12) . ?
C4_2 F8_2 1.322(11) . ?
C4_2 F9_2 1.329(12) . ?
C4_2 F7_2 1.340(11) . ?
O1_1 C1_1 1.342(10) . ?
O1_1 Al1 1.711(17) . ?
C1_1 C4_1 1.539(11) . ?
C1_1 C3_1 1.540(10) . ?
C1_1 C2_1 1.547(11) . ?
C2_1 F3_1 1.330(10) . ?
C2_1 F2_1 1.337(11) . ?
C2_1 F1_1 1.348(11) . ?
C3_1 F5_1 1.320(11) . ?
C3_1 F6_1 1.340(10) . ?
C3_1 F4_1 1.348(11) . ?
C4_1 F9_1 1.327(10) . ?
C4_1 F7_1 1.338(11) . ?
C4_1 F8_1 1.338(10) . ?
Cl1 C2 1.752(7) . ?
C1 N1 1.135(9) . ?
C1 C2 1.489(10) . ?
N1 Cu1 1.933(6) . ?
C3 N2 1.157(9) . ?
C3 C4 1.457(11) . ?
N3 C5 1.136(9) . ?
N3 Cu1 1.941(6) . ?
Cl3 C2 1.754(7) . ?
N2 Cu1 1.899(7) . ?
Cl2 C2 1.759(7) . ?
C4 Cl5 1.750(7) . ?
C4 Cl6 1.753(7) . ?
C4 Cl4 1.765(8) . ?
C5 C6 1.482(10) . ?
C6 Cl7 1.738(7) . ?
C6 Cl8 1.748(7) . ?
C6 Cl9 1.768(7) . ?
